data_7230732
loop_
_publ_author_name
'Rizzato, Silvia'
'Moret, Massimo'
'Beghi, Fabio'
'Lo Presti, Leonardo'

_publ_section_title
;
 Crystallization and structural properties of a family of isotopological
 3D-networks: the case of a 4,4&#x2032;-bipy ligand--M2+ triflate system
;
_journal_issue 26
_journal_name_full CrystEngComm
_journal_page_first 3784
_journal_paper_doi 10.1039/C8CE00653A
_journal_volume 20
_journal_year 2018
_chemical_formula_moiety '(C21.625 H16.75 F4.875 Fe N4 O5.25 S1.625), 0.375(C F3 O3 S)'
_chemical_formula_sum 'C22 H16.75 F6 Fe N4 O6.375 S2'
_chemical_formula_weight 673.11
_space_group_IT_number 70
_space_group_name_Hall '-F 2uv 2vw'
_space_group_name_H-M_alt 'F d d d :2'
_symmetry_cell_setting orthorhombic
_symmetry_Int_Tables_number 70
_symmetry_space_group_name_Hall '-F 2uv 2vw'
_symmetry_space_group_name_H-M 'F d d d :2'
_atom_sites_solution_hydrogens geom
_atom_sites_solution_primary direct
_atom_sites_solution_secondary difmap
_audit_update_record
;
2018-03-29 deposited with the CCDC.
2018-05-25 downloaded from the CCDC.
;
_cell_angle_alpha 90
_cell_angle_beta 90
_cell_angle_gamma 90
_cell_formula_units_Z 32
_cell_length_a 16.993(9)
_cell_length_b 42.006(2)
_cell_length_c 42.426(2)
_cell_measurement_reflns_used 9891
_cell_measurement_temperature 120(2)
_cell_measurement_theta_max 23.96
_cell_measurement_theta_min 2.37
_cell_volume 30284(16)
_computing_molecular_graphics 'VESTA 3: K. Momma and F. Izumi, J. Appl. Crystallogr.(2011),44,127'
_computing_publication_material 'WinGX: Farrugia, L. J. (1999). J. Appl. Cryst. 32, 837-838'
_computing_structure_refinement 'SHELX: Sheldrick, G. M. (2008). Acta Cryst. A64, 112-122'
_computing_structure_solution 'SIR 2014: C. Giacovazzo et all., J. Appl. Cryst.(2015) 48, 306'
_diffrn_ambient_temperature 120(2)
_diffrn_detector CCD_plate
_diffrn_measured_fraction_theta_full 0.994
_diffrn_measured_fraction_theta_max 0.994
_diffrn_measurement_device 'bruker smart apex ccd diffractometer'
_diffrn_measurement_method omega-scan
_diffrn_radiation_monochromator graphite
_diffrn_radiation_probe x-ray
_diffrn_radiation_type MoK\a
_diffrn_radiation_wavelength 0.71073
_diffrn_reflns_av_R_equivalents 0.0539
_diffrn_reflns_av_unetI/netI 0.027
_diffrn_reflns_limit_h_max 19
_diffrn_reflns_limit_h_min -19
_diffrn_reflns_limit_k_max 47
_diffrn_reflns_limit_k_min -47
_diffrn_reflns_limit_l_max 48
_diffrn_reflns_limit_l_min -48
_diffrn_reflns_number 62609
_diffrn_reflns_theta_full 23.97
_diffrn_reflns_theta_max 23.97
_diffrn_reflns_theta_min 1.92
_diffrn_standards_decay_% 0
_exptl_absorpt_coefficient_mu 0.572
_exptl_absorpt_correction_T_max 0.745
_exptl_absorpt_correction_T_min 0.6616
_exptl_absorpt_correction_type empirical
_exptl_absorpt_process_details 'Sadabs 2.01 (Bruker AXS, 1999)'
_exptl_crystal_colour yellow
_exptl_crystal_density_diffrn 1.181
_exptl_crystal_density_method 'not measured'
_exptl_crystal_description 'polyhedral block'
_exptl_crystal_F_000 10872
_exptl_crystal_size_max 0.24
_exptl_crystal_size_mid 0.24
_exptl_crystal_size_min 0.2
_platon_squeeze_details
;
 Attempts to refine peaks of residual electron density as guest
 atoms were unsuccessful. The data were corrected for disordered
 electron density through use of the SQUEEZE procedure (Sluis, P. van der;
 Spek, A. L. Acta Crystallogr. 1990, A46, 194-201) as implemented in PLATON
 (Spek, A. L. (2003). J. Appl. Cryst. 36, 7-13)
 A total solvent-accessible surface of 3237.24 A^3^ (10,7%) and a 
 contact surface of 8373,03 A^3^ (27.6%)
;
_refine_diff_density_max 1.498
_refine_diff_density_min -1.174
_refine_diff_density_rms 0.154
_refine_ls_extinction_method none
_refine_ls_goodness_of_fit_ref 1.472
_refine_ls_hydrogen_treatment constr
_refine_ls_matrix_type full
_refine_ls_number_parameters 401
_refine_ls_number_reflns 5899
_refine_ls_number_restraints 18
_refine_ls_restrained_S_all 1.471
_refine_ls_R_factor_all 0.1178
_refine_ls_R_factor_gt 0.1085
_refine_ls_shift/su_max 0
_refine_ls_shift/su_mean 0
_refine_ls_structure_factor_coef Fsqd
_refine_ls_weighting_details 'calc w=1/[\s^2^(Fo^2^)+(0.2000P)^2^+0.0000P] where P=(Fo^2^+2Fc^2^)/3'
_refine_ls_weighting_scheme calc
_refine_ls_wR_factor_gt 0.3232
_refine_ls_wR_factor_ref 0.3311
_reflns_number_gt 4978
_reflns_number_total 5899
_reflns_threshold_expression >2sigma(I)
_cod_data_source_file c8ce00653a2.cif
_cod_data_source_block 2
_cod_depositor_comments
;
The following automatic conversions were performed:

'_symmetry_cell_setting' value 'Orthorhombic' changed to
'orthorhombic' according to
/home/data/users/saulius/crontab/automatic-downloads/rss-feeds/RSC/lib/dictionaries/cif_core.dic
dictionary named 'cif_core.dic' version 2.4.2 from 2011-04-26.

Automatic conversion script
Id: cif_fix_values 4973 2017-02-22 13:04:09Z antanas 

 Adding full bibliography for 7230729--7230734.cif.
;
_cod_original_cell_volume 30283(3)
_cod_original_sg_symbol_H-M Fddd
_cod_database_code 7230732

loop_
_symmetry_equiv_pos_as_xyz
'x, y, z'
'-x+1/4, -y+1/4, z'
'x, -y+1/4, -z+1/4'
'-x+1/4, y, -z+1/4'
'x, y+1/2, z+1/2'
'-x+1/4, -y+3/4, z+1/2'
'x, -y+3/4, -z+3/4'
'-x+1/4, y+1/2, -z+3/4'
'x+1/2, y, z+1/2'
'-x+3/4, -y+1/4, z+1/2'
'x+1/2, -y+1/4, -z+3/4'
'-x+3/4, y, -z+3/4'
'x+1/2, y+1/2, z'
'-x+3/4, -y+3/4, z'
'x+1/2, -y+3/4, -z+1/4'
'-x+3/4, y+1/2, -z+1/4'
'-x, -y, -z'
'x-1/4, y-1/4, -z'
'-x, y-1/4, z-1/4'
'x-1/4, -y, z-1/4'
'-x, -y+1/2, -z+1/2'
'x-1/4, y+1/4, -z+1/2'
'-x, y+1/4, z+1/4'
'x-1/4, -y+1/2, z+1/4'
'-x+1/2, -y, -z+1/2'
'x+1/4, y-1/4, -z+1/2'
'-x+1/2, y-1/4, z+1/4'
'x+1/4, -y, z+1/4'
'-x+1/2, -y+1/2, -z'
'x+1/4, y+1/4, -z'
'-x+1/2, y+1/4, z-1/4'
'x+1/4, -y+1/2, z-1/4'

loop_
_atom_site_label
_atom_site_type_symbol
_atom_site_fract_x
_atom_site_fract_y
_atom_site_fract_z
_atom_site_U_iso_or_equiv
_atom_site_adp_type
_atom_site_occupancy
_atom_site_site_symmetry_order
_atom_site_calc_flag
_atom_site_refinement_flags_posn
_atom_site_refinement_flags_adp
_atom_site_refinement_flags_occupancy
_atom_site_disorder_assembly
_atom_site_disorder_group
Fe Fe 0.49546(4) 0.00165(2) 0.23613(2) 0.0253(4) Uani 1 1 d . . . . .
N4 N 0.4466(3) 0.04918(10) 0.24433(10) 0.0294(10) Uani 1 1 d . . . . .
C45 C 0.4622(4) 0.07332(13) 0.22478(12) 0.0360(13) Uani 1 1 d . . . . .
H45 H 0.4932 0.0692 0.2066 0.043 Uiso 1 1 calc R U . . .
C44 C 0.4356(4) 0.10360(13) 0.22963(13) 0.0388(14) Uani 1 1 d . . . . .
H44 H 0.451 0.1201 0.2157 0.047 Uiso 1 1 calc R U . . .
C43 C 0.3862(3) 0.11039(12) 0.25497(13) 0.0297(12) Uani 1 1 d . . . . .
C42 C 0.3666(4) 0.08534(14) 0.27451(13) 0.0410(14) Uani 1 1 d . . . . .
H42 H 0.3318 0.0885 0.2918 0.049 Uiso 1 1 calc R U . . .
C41 C 0.3988(4) 0.05517(13) 0.26855(13) 0.0386(14) Uani 1 1 d . . . . .
H41 H 0.386 0.0382 0.2824 0.046 Uiso 1 1 calc R U . . .
N3 N 0.5462(3) -0.04567(10) 0.23185(10) 0.0313(10) Uani 1 1 d . . . . .
C31 C 0.5021(3) -0.07190(14) 0.22488(14) 0.0376(14) Uani 1 1 d . . . . .
H31 H 0.4502 -0.0688 0.2172 0.045 Uiso 1 1 calc R U . . .
C32 C 0.5287(3) -0.10230(13) 0.22841(13) 0.0352(13) Uani 1 1 d . . . . .
H32 H 0.4956 -0.1198 0.2235 0.042 Uiso 1 1 calc R U . . .
C33 C 0.6056(3) -0.10740(13) 0.23946(13) 0.0313(12) Uani 1 1 d . . . . .
C34 C 0.6513(3) -0.08063(12) 0.24549(13) 0.0345(13) Uani 1 1 d . . . . .
H34 H 0.7038 -0.0829 0.2529 0.041 Uiso 1 1 calc R U . . .
C35 C 0.6200(4) -0.05079(14) 0.24059(14) 0.0392(14) Uani 1 1 d . . . . .
H35 H 0.6532 -0.0329 0.2437 0.047 Uiso 1 1 calc R U . . .
N1 N 0.4466(3) -0.00078(10) 0.18886(10) 0.0312(11) Uani 1 1 d . . . . .
C15 C 0.4891(3) -0.01220(14) 0.16511(12) 0.0328(13) Uani 1 1 d . . . . .
H15 H 0.5404 -0.0199 0.1696 0.039 Uiso 1 1 calc R U . . .
C14 C 0.4633(3) -0.01355(14) 0.13407(12) 0.0378(13) Uani 1 1 d . . . . .
H14 H 0.4953 -0.0226 0.1181 0.045 Uiso 1 1 calc R U . . .
C13 C 0.3878(3) -0.00100(12) 0.12682(14) 0.0344(13) Uani 1 1 d . . . . .
C12 C 0.3442(3) 0.01091(14) 0.15239(13) 0.0363(13) Uani 1 1 d . . . . .
H12 H 0.2924 0.0186 0.149 0.044 Uiso 1 1 calc R U . . .
C11 C 0.3750(3) 0.01154(16) 0.18169(13) 0.0410(14) Uani 1 1 d . . . . .
H11 H 0.345 0.021 0.1981 0.049 Uiso 1 1 calc R U . . .
N2 N 0.5460(3) 0.00264(10) 0.28381(11) 0.0325(11) Uani 1 1 d . . . . .
C25 C 0.5928(4) 0.02539(14) 0.29395(12) 0.0397(14) Uani 1 1 d . . . . .
H25 H 0.6061 0.0421 0.2798 0.048 Uiso 1 1 calc R U . . .
C24 C 0.6235(3) 0.02627(14) 0.32401(12) 0.0368(13) Uani 1 1 d . . . . .
H24 H 0.6554 0.0437 0.3304 0.044 Uiso 1 1 calc R U . . .
C23 C 0.6079(3) 0.00171(12) 0.34503(13) 0.0317(13) Uani 1 1 d . . . . .
C22 C 0.5577(4) -0.02275(14) 0.33471(15) 0.0455(15) Uani 1 1 d . . . . .
H22 H 0.5431 -0.0397 0.3483 0.055 Uiso 1 1 calc R U . . .
C21 C 0.5306(4) -0.02114(13) 0.30435(13) 0.0390(14) Uani 1 1 d . . . . .
H21 H 0.4984 -0.0381 0.2971 0.047 Uiso 1 1 calc R U . . .
S1A S 0.3165(2) -0.03353(9) 0.25322(9) 0.0764(13) Uani 0.624(6) 1 d D . P A 1
O11A O 0.3919(9) -0.0168(3) 0.2547(4) 0.034(4) Uani 0.624(6) 1 d D . P A 1
O12A O 0.3038(7) -0.0518(3) 0.2243(3) 0.106(4) Uani 0.624(6) 1 d D . P A 1
O13A O 0.2521(5) -0.0124(3) 0.2602(3) 0.084(3) Uani 0.624(6) 1 d D . P A 1
C1A C 0.3125(6) -0.0601(3) 0.2824(3) 0.073(4) Uani 0.624(6) 1 d D . P A 1
F11A F 0.3721(5) -0.0799(3) 0.2857(2) 0.096(3) Uani 0.624(6) 1 d D . P A 1
F12A F 0.3253(8) -0.0470(4) 0.3107(3) 0.116(4) Uani 0.624(6) 1 d D . P A 1
F13A F 0.2432(6) -0.0742(3) 0.2879(2) 0.095(3) Uani 0.624(6) 1 d D . P A 1
O1W O 0.3867(16) -0.0229(6) 0.2534(7) 0.027(6) Uiso 0.376(6) 1 d . . P A 2
S1B S 0.3495(5) -0.06365(19) 0.3294(2) 0.096(3) Uiso 0.376(6) 1 d D . P A 2
O11B O 0.3181(10) -0.0635(4) 0.3597(4) 0.097(5) Uiso 0.376(6) 1 d D . P A 2
O12B O 0.4207(12) -0.0801(6) 0.3260(5) 0.132(8) Uiso 0.376(6) 1 d D . P A 2
O13B O 0.3490(18) -0.0337(6) 0.3142(8) 0.144(16) Uiso 0.376(6) 1 d D . P A 2
C1B C 0.2956(14) -0.0878(5) 0.3048(6) 0.079(7) Uiso 0.376(6) 1 d D . P A 2
F11B F 0.324(3) -0.0914(9) 0.2753(9) 0.254(11) Uiso 0.376(6) 1 d D . P A 2
F12B F 0.268(2) -0.1167(8) 0.3130(9) 0.254(11) Uiso 0.376(6) 1 d D . P A 2
F13B F 0.228(2) -0.0706(10) 0.3004(11) 0.254(11) Uiso 0.376(6) 1 d D . P A 2
O21 O 0.5975(2) 0.02261(9) 0.21753(9) 0.0386(9) Uani 1 1 d . . . . .
O23 O 0.7401(3) 0.02618(16) 0.21871(16) 0.0829(18) Uani 1 1 d . . . . .
C2T C 0.6662(5) 0.0541(2) 0.1743(2) 0.075(2) Uani 1 1 d . . . . .
S2A S 0.67337(17) 0.02255(8) 0.20177(7) 0.0442(11) Uiso 0.530(6) 1 d . . P B 3
O22 O 0.6799(6) -0.0040(2) 0.1808(2) 0.059(2) Uiso 0.530(6) 1 d . . P B 3
F21A F 0.6617(6) 0.0834(2) 0.1925(2) 0.087(3) Uiso 0.530(6) 1 d . . P B 3
F22A F 0.7313(7) 0.0577(3) 0.1561(3) 0.089(3) Uiso 0.530(6) 1 d . . P B 3
F23A F 0.5966(6) 0.0570(3) 0.1597(3) 0.077(3) Uiso 0.530(6) 1 d . . P B 3
S2B S 0.66936(19) 0.04020(8) 0.21361(8) 0.0409(11) Uiso 0.470(6) 1 d . . P B 4
O22B O 0.6631(6) 0.0697(2) 0.2303(2) 0.054(3) Uiso 0.470(6) 1 d . . P B 4
F21B F 0.6117(7) 0.0693(3) 0.1656(3) 0.068(3) Uiso 0.470(6) 1 d . . P B 4
F22B F 0.7351(8) 0.0700(4) 0.1665(4) 0.096(4) Uiso 0.470(6) 1 d . . P B 4
F23B F 0.6729(7) 0.0266(3) 0.1543(3) 0.092(4) Uiso 0.470(6) 1 d . . P B 4

loop_
_atom_site_aniso_label
_atom_site_aniso_U_11
_atom_site_aniso_U_22
_atom_site_aniso_U_33
_atom_site_aniso_U_23
_atom_site_aniso_U_13
_atom_site_aniso_U_12
Fe 0.0324(6) 0.0227(5) 0.0208(6) -0.0033(3) -0.0115(3) 0.0103(3)
N4 0.031(2) 0.030(2) 0.028(2) 0.0013(19) -0.0006(19) 0.0066(19)
C45 0.051(3) 0.030(3) 0.027(3) 0.003(2) 0.000(2) 0.017(3)
C44 0.053(4) 0.030(3) 0.034(3) 0.013(2) 0.008(3) 0.013(3)
C43 0.031(3) 0.023(3) 0.035(3) 0.003(2) 0.002(2) 0.005(2)
C42 0.057(4) 0.033(3) 0.033(3) 0.009(2) 0.016(3) 0.013(3)
C41 0.068(4) 0.021(3) 0.027(3) -0.003(2) 0.006(3) 0.012(3)
N3 0.038(3) 0.023(2) 0.033(2) -0.0048(18) -0.0197(19) 0.0041(19)
C31 0.035(3) 0.034(3) 0.044(3) -0.012(3) -0.023(2) 0.014(2)
C32 0.037(3) 0.026(3) 0.042(3) -0.005(2) -0.015(3) 0.005(2)
C33 0.029(3) 0.033(3) 0.032(3) -0.004(2) -0.003(2) 0.010(2)
C34 0.040(3) 0.019(3) 0.045(3) 0.000(2) -0.016(3) 0.010(2)
C35 0.045(3) 0.026(3) 0.047(3) -0.004(2) -0.016(3) 0.011(2)
N1 0.035(2) 0.034(3) 0.025(2) -0.0054(18) -0.0052(19) 0.0070(19)
C15 0.022(2) 0.052(3) 0.024(3) -0.005(3) -0.006(2) 0.015(2)
C14 0.034(3) 0.054(4) 0.026(3) -0.007(3) 0.003(2) 0.007(3)
C13 0.040(3) 0.039(3) 0.025(3) -0.001(2) -0.007(2) 0.000(2)
C12 0.032(3) 0.046(3) 0.031(3) -0.003(2) -0.013(2) 0.013(3)
C11 0.038(3) 0.060(4) 0.025(3) -0.001(3) -0.009(2) 0.019(3)
N2 0.036(3) 0.037(3) 0.024(2) 0.0018(19) -0.0079(19) -0.001(2)
C25 0.065(4) 0.036(3) 0.019(3) 0.007(2) -0.016(2) -0.004(3)
C24 0.046(3) 0.041(3) 0.023(3) -0.003(2) -0.011(2) -0.011(3)
C23 0.034(3) 0.032(3) 0.029(3) 0.004(2) -0.012(2) 0.002(2)
C22 0.055(4) 0.040(3) 0.042(3) 0.001(3) -0.017(3) -0.018(3)
C21 0.057(4) 0.031(3) 0.029(3) 0.005(2) -0.027(3) -0.009(3)
S1A 0.062(2) 0.078(2) 0.089(3) 0.0139(19) -0.0029(17) 0.0026(17)
O11A 0.036(6) 0.018(6) 0.047(6) -0.005(5) -0.004(3) -0.002(4)
O12A 0.107(9) 0.121(9) 0.091(8) -0.029(7) -0.015(7) -0.009(7)
O13A 0.050(5) 0.083(7) 0.120(8) 0.014(6) -0.011(5) 0.028(5)
C1A 0.073(9) 0.071(9) 0.075(9) 0.001(7) -0.008(7) -0.022(7)
F11A 0.066(5) 0.119(7) 0.104(7) 0.035(6) 0.011(5) 0.012(5)
F12A 0.113(9) 0.137(10) 0.097(8) 0.042(8) -0.017(6) 0.013(9)
F13A 0.082(6) 0.110(7) 0.093(7) 0.024(6) 0.000(5) -0.008(5)
O21 0.034(2) 0.040(2) 0.043(2) 0.0030(18) -0.0045(17) 0.0020(17)
O23 0.054(3) 0.099(5) 0.096(4) 0.002(4) -0.022(3) 0.008(3)
C2T 0.071(5) 0.080(6) 0.073(5) 0.017(5) 0.018(4) 0.000(4)

loop_
_atom_type_symbol
_atom_type_description
_atom_type_scat_dispersion_real
_atom_type_scat_dispersion_imag
_atom_type_scat_source
C C 0.0033 0.0016 'International Tables Vol C Tables 4.2.6.8 and 6.1.1.4'
H H 0 0 'International Tables Vol C Tables 4.2.6.8 and 6.1.1.4'
N N 0.0061 0.0033 'International Tables Vol C Tables 4.2.6.8 and 6.1.1.4'
O O 0.0106 0.006 'International Tables Vol C Tables 4.2.6.8 and 6.1.1.4'
F F 0.0171 0.0103 'International Tables Vol C Tables 4.2.6.8 and 6.1.1.4'
S S 0.1246 0.1234 'International Tables Vol C Tables 4.2.6.8 and 6.1.1.4'
Fe Fe 0.3463 0.8444 'International Tables Vol C Tables 4.2.6.8 and 6.1.1.4'

loop_
_geom_angle_atom_site_label_1
_geom_angle_atom_site_label_2
_geom_angle_atom_site_label_3
_geom_angle
_geom_angle_site_symmetry_1
_geom_angle_site_symmetry_3
O11A Fe O21 177.1(5) . .
O11A Fe N1 90.5(5) . .
O21 Fe N1 89.32(17) . .
O11A Fe N3 91.5(5) . .
O21 Fe N3 91.41(17) . .
N1 Fe N3 91.81(15) . .
O11A Fe N4 87.7(4) . .
O21 Fe N4 89.45(16) . .
N1 Fe N4 92.56(16) . .
N3 Fe N4 175.56(15) . .
O11A Fe N2 89.4(5) . .
O21 Fe N2 90.88(16) . .
N1 Fe N2 178.31(16) . .
N3 Fe N2 86.51(16) . .
N4 Fe N2 89.12(16) . .
O21 Fe O1W 176.3(7) . .
N1 Fe O1W 88.0(7) . .
N3 Fe O1W 86.2(7) . .
N4 Fe O1W 93.2(7) . .
N2 Fe O1W 91.7(7) . .
C41 N4 C45 117.1(4) . .
C41 N4 Fe 121.7(4) . .
C45 N4 Fe 121.2(3) . .
N4 C45 C44 123.2(5) . .
C45 C44 C43 120.4(5) . .
C42 C43 C44 116.9(5) . .
C42 C43 C33 121.3(5) . 22
C44 C43 C33 121.7(5) . 22
C43 C42 C41 119.1(5) . .
N4 C41 C42 123.1(5) . .
C35 N3 C31 116.7(4) . .
C35 N3 Fe 120.0(3) . .
C31 N3 Fe 122.6(3) . .
C32 C31 N3 123.4(5) . .
C31 C32 C33 119.2(5) . .
C34 C33 C32 117.2(5) . .
C34 C33 C43 121.2(5) . 26
C32 C33 C43 121.6(5) . 26
C35 C34 C33 119.5(5) . .
N3 C35 C34 123.8(5) . .
C15 N1 C11 117.1(5) . .
C15 N1 Fe 120.6(3) . .
C11 N1 Fe 122.1(4) . .
N1 C15 C14 124.2(5) . .
C15 C14 C13 118.4(5) . .
C12 C13 C14 116.1(5) . .
C12 C13 C23 122.9(5) . 20
C14 C13 C23 120.9(5) . 20
C11 C12 C13 121.0(5) . .
C12 C11 N1 123.1(5) . .
C25 N2 C21 116.3(5) . .
C25 N2 Fe 123.4(4) . .
C21 N2 Fe 120.3(3) . .
N2 C25 C24 123.4(5) . .
C25 C24 C23 120.1(5) . .
C24 C23 C22 117.3(5) . .
C24 C23 C13 123.2(5) . 28
C22 C23 C13 119.4(5) . 28
C21 C22 C23 117.4(6) . .
N2 C21 C22 125.3(5) . .
O13A S1A O11A 111.2(8) . .
O13A S1A O12A 112.6(7) . .
O11A S1A O12A 114.7(9) . .
O13A S1A C1A 103.2(7) . .
O11A S1A C1A 109.0(8) . .
O12A S1A C1A 105.3(7) . .
S1A O11A Fe 154.9(11) . .
O13A O13A S1A 112.4(11) 25 .
F11A C1A F13A 112.2(11) . .
F11A C1A F12A 92.4(11) . .
F13A C1A F12A 99.9(13) . .
F11A C1A S1A 118.0(9) . .
F13A C1A S1A 117.4(10) . .
F12A C1A S1A 112.4(9) . .
O11B S1B O12B 115.4(10) . .
O11B S1B O13B 114.6(12) . .
O12B S1B O13B 113.3(11) . .
O11B S1B C1B 111.0(12) . .
O12B S1B C1B 96.1(14) . .
O13B S1B C1B 104.1(18) . .
F12B C1B F11B 106(2) . .
F12B C1B F13B 103(2) . .
F11B C1B F13B 104(2) . .
F12B C1B S1B 124(3) . .
F11B C1B S1B 116(3) . .
F13B C1B S1B 102(3) . .
S2B O21 Fe 164.0(3) . .
S2A O21 Fe 154.9(3) . .
F23A C2T F22A 116.5(9) . .
F21B C2T F22B 108.9(10) . .
F21B C2T F23B 108.3(11) . .
F22B C2T F23B 100.4(10) . .
F23A C2T F21A 96.9(9) . .
F22A C2T F21A 104.4(9) . .
F23A C2T S2A 115.7(7) . .
F22A C2T S2A 113.9(8) . .
F21A C2T S2A 106.7(7) . .
F21B C2T S2B 119.6(8) . .
F22B C2T S2B 111.0(9) . .
F23B C2T S2B 106.8(7) . .
O23 S2A O22 110.7(5) . .
O23 S2A O21 120.0(4) . .
O22 S2A O21 110.8(4) . .
O23 S2A C2T 108.9(5) . .
O22 S2A C2T 100.4(5) . .
O21 S2A C2T 104.0(4) . .
O23 S2B O22B 111.2(5) . .
O23 S2B O21 120.8(4) . .
O22B S2B O21 108.9(5) . .
O23 S2B C2T 108.6(5) . .
O22B S2B C2T 100.4(6) . .
O21 S2B C2T 104.7(4) . .

loop_
_geom_bond_atom_site_label_1
_geom_bond_atom_site_label_2
_geom_bond_distance
_geom_bond_site_symmetry_2
Fe O11A 2.078(14) .
Fe O21 2.098(4) .
Fe N1 2.173(4) .
Fe N3 2.174(4) .
Fe N4 2.190(4) .
Fe N2 2.198(5) .
Fe O1W 2.24(3) .
N4 C41 1.334(7) .
N4 C45 1.336(7) .
C45 C44 1.365(8) .
C44 C43 1.393(8) .
C43 C42 1.380(8) .
C43 C33 1.469(7) 22
C42 C41 1.404(8) .
N3 C35 1.325(7) .
N3 C31 1.365(7) .
C31 C32 1.363(8) .
C32 C33 1.406(7) .
C33 C34 1.390(8) .
C33 C43 1.469(7) 26
C34 C35 1.378(8) .
N1 C15 1.330(7) .
N1 C11 1.357(7) .
C15 C14 1.389(8) .
C14 C13 1.420(8) .
C13 C12 1.406(8) .
C13 C23 1.442(9) 20
C12 C11 1.348(8) .
N2 C25 1.316(7) .
N2 C21 1.351(7) .
C25 C24 1.379(8) .
C24 C23 1.389(8) .
C23 C22 1.405(8) .
C23 C13 1.442(9) 28
C22 C21 1.369(8) .
S1A O13A 1.440(9) .
S1A O11A 1.461(13) .
S1A O12A 1.462(10) .
S1A C1A 1.670(15) .
O13A O13A 1.36(2) 25
C1A F11A 1.317(13) .
C1A F13A 1.338(12) .
C1A F12A 1.338(14) .
S1B O11B 1.392(17) .
S1B O12B 1.400(18) .
S1B O13B 1.41(2) .
S1B C1B 1.72(3) .
C1B F12B 1.35(3) .
C1B F11B 1.35(3) .
C1B F13B 1.37(3) .
O21 S2B 1.437(5) .
O21 S2A 1.453(5) .
O23 S2A 1.352(6) .
O23 S2B 1.356(6) .
C2T F21B 1.187(13) .
C2T F23A 1.340(14) .
C2T F22A 1.357(14) .
C2T F22B 1.387(16) .
C2T F23B 1.435(15) .
C2T F21A 1.458(14) .
C2T S2A 1.768(9) .
C2T S2B 1.768(9) .
S2A O22 1.430(10) .
S2B O22B 1.431(11) .

loop_
_platon_squeeze_void_nr
_platon_squeeze_void_average_x
_platon_squeeze_void_average_y
_platon_squeeze_void_average_z
_platon_squeeze_void_volume
_platon_squeeze_void_count_electrons
_platon_squeeze_void_content
1 0.091 -0.125 0.125 911 401 ' '
2 0.355 0.125 0.375 911 400 ' '
3 0.591 -0.125 0.625 911 401 ' '
4 0.856 0.125 0.875 911 400 ' '
5 0.625 0.125 0.125 312 219 ' '
6 0.125 0.125 0.625 312 219 ' '
7 0.100 0.375 0.125 911 401 ' '
8 0.600 0.375 0.625 911 401 ' '
9 0.375 0.375 0.375 312 220 ' '
10 0.875 0.375 0.875 312 220 ' '
11 0.899 0.625 0.375 911 400 ' '
12 0.399 0.625 0.875 911 400 ' '
13 0.125 0.625 0.125 312 219 ' '
14 0.625 0.625 0.625 312 219 ' '
15 0.875 0.875 0.375 312 220 ' '
16 0.375 0.875 0.875 312 220 ' '
